data_4113260
loop_
_publ_author_name
'Julie Lefebvre'
'Raymond J. Batchelor'
'Daniel B. Leznoff'

_publ_contact_author
;
 D. B. Leznoff
 Dept. of Chemistry, Simon Fraser University
 8888 University Drive
 Burnaby, B.C.
 Canada
 V5A 1S6
;
_publ_contact_author_email dleznoff@sfu.ca
_publ_contact_author_fax 604-291-3765
_publ_contact_author_phone 604-291-4887
_publ_section_title
;
 Cu[Au(CN)2]2(DMSO)2: Golden Polymorphs That Exhibit Vapochromic Behavior
;
_journal_name_full 'Journal of the American Chemical Society'
_journal_page_first 16117
_journal_page_last 16125
_journal_paper_doi 10.1021/ja049069n
_journal_volume 126
_journal_year 2004
_chemical_formula_moiety ' C7 H5 Au1 Cu0.50 N3 '
_chemical_formula_sum 'C7 H5 Au Cu0.5 N3'
_chemical_formula_weight 359.88
_chemical_name_systematic
; 
? 
;
_space_group_IT_number 14
_symmetry_cell_setting monoclinic
_symmetry_space_group_name_Hall '-P 2ybc'
_symmetry_space_group_name_H-M 'P 1 21/c 1'
_atom_sites_solution_hydrogens geom
_atom_sites_solution_primary direct
_cell_angle_alpha 90
_cell_angle_beta 94.082(3)
_cell_angle_gamma 90
_cell_formula_units_Z 4
_cell_length_a 7.3438(7)
_cell_length_b 14.1201(10)
_cell_length_c 8.2696(6)
_cell_measurement_reflns_used 1442
_cell_measurement_temperature 293
_cell_measurement_theta_max 72.1250
_cell_measurement_theta_min 6.0370
_cell_volume 855.34(12)
_diffrn_ambient_temperature 293
_diffrn_measured_fraction_theta_full 0.888
_diffrn_measured_fraction_theta_max 0.814
_diffrn_measurement_details
;
scan:
    Number of images: 10
               Slice: 0.0000 - 180.0000
         Image width: 18.0000
            Exp time: 2250.0000
       Rotation axis: Omega
               Omega: 0.0000
                 Chi: 0.0000
                 Phi: 0.0000
                 XTD: 127.4000
              2theta: -0.0150
scan:
    Number of images: 10
               Slice: 0.0000 - 180.0000
         Image width: 18.0000
            Exp time: 2250.0000
       Rotation axis: Omega
               Omega: 0.0000
                 Chi: 45.0000
                 Phi: 0.0000
                 XTD: 127.4000
              2theta: -0.0150
scan:
    Number of images: 10
               Slice: 0.0000 - 180.0000
         Image width: 18.0000
            Exp time: 2250.0000
       Rotation axis: Omega
               Omega: 0.0000
                 Chi: 45.0000
                 Phi: 90.0000
                 XTD: 127.4000
              2theta: -0.0150
;
_diffrn_measurement_device_details
;
Crystal Goniometer
;
_diffrn_measurement_device_type 'Rigaku RAXIS-RAPID'
_diffrn_measurement_method \w/2\q
_diffrn_orient_matrix_type d*Trek
_diffrn_orient_matrix_UB_11 0.1227
_diffrn_orient_matrix_UB_12 0.0463
_diffrn_orient_matrix_UB_13 0.0378
_diffrn_orient_matrix_UB_21 -0.0194
_diffrn_orient_matrix_UB_22 0.0658
_diffrn_orient_matrix_UB_23 -0.0176
_diffrn_orient_matrix_UB_31 -0.0336
_diffrn_orient_matrix_UB_32 0.0208
_diffrn_orient_matrix_UB_33 0.1146
_diffrn_radiation_monochromator 'Graphite Monochromator'
_diffrn_radiation_source 'Sealed Tube'
_diffrn_radiation_type 'Cu K\a'
_diffrn_radiation_wavelength 1.54180
_diffrn_reflns_av_R_equivalents 0.05
_diffrn_reflns_limit_h_max 7
_diffrn_reflns_limit_h_min -6
_diffrn_reflns_limit_k_max 16
_diffrn_reflns_limit_k_min -16
_diffrn_reflns_limit_l_max 8
_diffrn_reflns_limit_l_min -10
_diffrn_reflns_number 5807
_diffrn_reflns_reduction_process 'Lp corrections applied'
_diffrn_reflns_theta_full 53.482
_diffrn_reflns_theta_max 71.309
_diffrn_reflns_theta_min 6.041
_diffrn_source_current 42.0000
_diffrn_source_power 1.9320
_diffrn_source_voltage 46.0000
_diffrn_standards_decay_% 0.00
_diffrn_standards_interval_count 0
_diffrn_standards_interval_time 0
_diffrn_standards_number 0
_exptl_absorpt_coefficient_mu 33.103
_exptl_absorpt_correction_T_max 0.5826
_exptl_absorpt_correction_T_min 0.3484
_exptl_absorpt_correction_type numerical
_exptl_crystal_colour Blue
_exptl_crystal_density_diffrn 2.794
_exptl_crystal_description Platelet
_exptl_crystal_F_000 646
_exptl_crystal_size_max 0.15
_exptl_crystal_size_mid 0.06
_exptl_crystal_size_min 0.02
_refine_diff_density_max 0.84
_refine_diff_density_min -0.60
_refine_ls_extinction_coef 15.0(7)
_refine_ls_extinction_method 'Larson 1970 Crystallographic Computing eq 22'
_refine_ls_goodness_of_fit_ref 0.9969
_refine_ls_hydrogen_treatment mixed
_refine_ls_matrix_type full
_refine_ls_number_parameters 107
_refine_ls_number_reflns 1021
_refine_ls_number_restraints 0
_refine_ls_R_factor_all 0.0470
_refine_ls_R_factor_gt 0.0276
_refine_ls_shift/su_max 0.000467
_refine_ls_structure_factor_coef F
_refine_ls_weighting_details
;
 p=P(6)*max(Fo^2^,0) + (1-P(6))Fc^2^ 
 Method = SHELXL 97 (Sheldrick, 1997) 
 W = 1. / [sigma^2^(F*)+(P(1)p)^2^+P(2)p+P(4)+P(5)Sin(theta) ] 
 P(i) are: 
 0.00 0.00 0.00 0.00 0.00 0.333 
;
_refine_ls_weighting_scheme calc
_refine_ls_wR_factor_all 0.1253
_refine_ls_wR_factor_gt 0.0401
_refine_ls_wR_factor_ref 0.0401
_reflns_limit_h_max 6
_reflns_limit_h_min -7
_reflns_limit_k_max 16
_reflns_limit_k_min 0
_reflns_limit_l_max 10
_reflns_limit_l_min 0
_reflns_number_gt 1021
_reflns_number_total 1347
_reflns_threshold_expression I>3.00u(I)
_cod_data_source_file ja049069nsi20040810_080818_2.cif
_cod_data_source_block CuPy
_cod_original_sg_symbol_H-M 'P 1 21/c 1 '
_cod_original_formula_sum ' C7 H5 Au1 Cu0.50 N3 '
_cod_database_code 4113260

loop_
_symmetry_equiv_pos_as_xyz
x,y,z
-x,-y,-z
-x,y+1/2,-z+1/2
x,-y+1/2,z+1/2

loop_
_atom_site_label
_atom_site_type_symbol
_atom_site_fract_x
_atom_site_fract_y
_atom_site_fract_z
_atom_site_U_iso_or_equiv
_atom_site_occupancy
_atom_site_adp_type
_atom_site_refinement_flags_posn
Au1 Au 0.95611(6) 0.24833(3) 0.73311(4) 0.0354 1.0000 Uani .
Cu1 Cu 0.5000 0.0000 0.5000 0.0363 1.0000 Uani S
N1 N 0.6612(13) 0.1078(6) 0.5822(9) 0.0387 1.0000 Uani .
N2 N 1.2640(14) 0.3812(7) 0.8907(11) 0.0483 1.0000 Uani .
N3 N 0.3841(11) -0.0036(5) 0.7125(8) 0.0357 1.0000 Uani .
C1 C 0.7730(15) 0.1592(7) 0.6361(10) 0.0373 1.0000 Uani .
C2 C 1.1473(16) 0.3341(8) 0.8331(12) 0.0472 1.0000 Uani .
C3 C 0.3118(14) 0.0743(7) 0.7756(12) 0.0422 1.0000 Uani .
C4 C 0.2384(16) 0.0731(8) 0.9245(13) 0.0509 1.0000 Uani .
C5 C 0.2364(14) -0.0079(8) 1.0123(11) 0.0448 1.0000 Uani .
C6 C 0.3143(15) -0.0868(8) 0.9492(12) 0.0412 1.0000 Uani .
C7 C 0.3835(15) -0.0834(8) 0.7967(13) 0.0476 1.0000 Uani .
H31 H 0.3131 0.1320 0.7166 0.057(16) 1.0000 Uiso R
H41 H 0.1862 0.1291 0.9649 0.067(16) 1.0000 Uiso R
H51 H 0.1846 -0.0099 1.1143 0.059(16) 1.0000 Uiso R
H61 H 0.3201 -0.1441 1.0096 0.055(16) 1.0000 Uiso R
H71 H 0.4321 -0.1394 0.7528 0.063(16) 1.0000 Uiso R

loop_
_atom_site_aniso_label
_atom_site_aniso_U_11
_atom_site_aniso_U_22
_atom_site_aniso_U_33
_atom_site_aniso_U_23
_atom_site_aniso_U_13
_atom_site_aniso_U_12
Au1 0.0354(5) 0.0318(3) 0.0383(3) -0.00043(16) -0.0033(2) -0.00736(16)
Cu1 0.0440(15) 0.0390(11) 0.0264(8) -0.0048(8) 0.0068(8) -0.0152(9)
N1 0.037(7) 0.047(5) 0.031(4) 0.002(4) -0.001(4) 0.000(4)
N2 0.042(8) 0.062(6) 0.041(5) -0.003(4) -0.001(4) -0.011(5)
N3 0.029(6) 0.044(5) 0.033(4) 0.004(3) -0.004(3) -0.020(4)
C1 0.043(8) 0.041(6) 0.027(4) 0.002(4) -0.004(4) 0.000(5)
C2 0.056(9) 0.049(7) 0.035(5) 0.003(5) -0.005(5) 0.000(6)
C3 0.043(8) 0.044(6) 0.039(5) 0.007(4) 0.002(5) 0.012(5)
C4 0.037(9) 0.072(8) 0.044(6) 0.003(5) 0.005(5) 0.026(6)
C5 0.034(7) 0.073(8) 0.026(4) 0.007(5) -0.006(4) -0.011(6)
C6 0.030(8) 0.052(6) 0.040(5) 0.007(4) -0.003(5) -0.016(5)
C7 0.046(9) 0.046(6) 0.052(6) -0.002(5) 0.007(5) -0.013(5)

loop_
_atom_type_symbol
_atom_type_scat_dispersion_real
_atom_type_scat_dispersion_imag
_atom_type_scat_Cromer_Mann_a1
_atom_type_scat_Cromer_Mann_b1
_atom_type_scat_Cromer_Mann_a2
_atom_type_scat_Cromer_Mann_b2
_atom_type_scat_Cromer_Mann_a3
_atom_type_scat_Cromer_Mann_b3
_atom_type_scat_Cromer_Mann_a4
_atom_type_scat_Cromer_Mann_b4
_atom_type_scat_Cromer_Mann_c
_atom_type_scat_source
'Au  ' -4.4197 7.2980 16.8819 0.4611 18.5913 8.6216 25.5582 1.4826 5.8600 36.3956 12.0658 International_Tables_Vol_IV_Table_2.2B
'Cu  ' -1.9646 0.5888 13.3380 3.5828 7.1676 0.2470 5.6158 11.3966 1.6735 64.8126 1.1910 International_Tables_Vol_IV_Table_2.2B
'N   ' 0.0311 0.0180 12.2126 0.0057 3.1322 9.8933 2.0125 28.9975 1.1663 0.5826 -11.5290 International_Tables_Vol_IV_Table_2.2B
'C   ' 0.0181 0.0091 2.3100 20.8439 1.0200 10.2075 1.5886 0.5687 0.8650 51.6512 0.2156 International_Tables_Vol_IV_Table_2.2B
'H   ' 0.0000 0.0000 0.4930 10.5109 0.3229 26.1257 0.1402 3.1424 0.0408 57.7998 0.0030 International_Tables_Vol_IV_Table_2.2B

loop_
_geom_angle_atom_site_label_1
_geom_angle_site_symmetry_1
_geom_angle_atom_site_label_2
_geom_angle_atom_site_label_3
_geom_angle_site_symmetry_3
_geom_angle
_geom_angle_publ_flag
C1 . Au1 C2 . 177.8(4) yes
N2 4_454 Cu1 N2 3_746 179.995 yes
N2 4_454 Cu1 N1 2_656 90.5(4) yes
N2 3_746 Cu1 N1 2_656 89.5(4) yes
N2 4_454 Cu1 N3 2_656 89.6(3) yes
N2 3_746 Cu1 N3 2_656 90.4(3) yes
N1 2_656 Cu1 N3 2_656 90.0(3) yes
N2 4_454 Cu1 N1 . 89.5(4) yes
N2 3_746 Cu1 N1 . 90.5(4) yes
N1 2_656 Cu1 N1 . 179.994 yes
N3 2_656 Cu1 N1 . 90.0(3) yes
N2 4_454 Cu1 N3 . 90.4(3) yes
N2 3_746 Cu1 N3 . 89.6(3) yes
N1 2_656 Cu1 N3 . 90.0(3) yes
N3 2_656 Cu1 N3 . 179.994 yes
N1 . Cu1 N3 . 90.0(3) yes
Cu1 . N1 C1 . 169.7(9) yes
Cu1 3_756 N2 C2 . 173.3(9) yes
Cu1 . N3 C3 . 121.6(6) yes
Cu1 . N3 C7 . 120.0(7) yes
C3 . N3 C7 . 118.4(9) yes
N1 . C1 Au1 . 177.9(9) yes
Au1 . C2 N2 . 177.2(11) yes
N3 . C3 C4 . 121.8(9) yes
N3 . C3 H31 . 118.965 no
C4 . C3 H31 . 119.208 no
C3 . C4 C5 . 120.6(10) yes
C3 . C4 H41 . 119.776 no
C5 . C4 H41 . 119.633 no
C4 . C5 C6 . 117.4(10) yes
C4 . C5 H51 . 121.357 no
C6 . C5 H51 . 121.203 no
C5 . C6 C7 . 120.3(10) yes
C5 . C6 H61 . 119.716 no
C7 . C6 H61 . 119.938 no
C6 . C7 N3 . 121.3(10) yes
C6 . C7 H71 . 119.253 no
N3 . C7 H71 . 119.429 no

loop_
_geom_bond_atom_site_label_1
_geom_bond_atom_site_label_2
_geom_bond_site_symmetry_2
_geom_bond_distance
_geom_bond_publ_flag
Au1 C1 . 1.970(10) yes
Au1 C2 . 1.989(11) yes
Cu1 N2 4_454 2.532(9) yes
Cu1 N2 3_746 2.532(9) yes
Cu1 N1 2_656 2.016(9) yes
Cu1 N3 2_656 2.007(7) yes
Cu1 N1 . 2.016(9) yes
Cu1 N3 . 2.007(7) yes
N1 C1 . 1.161(13) yes
N2 C2 . 1.160(13) yes
N3 C3 . 1.343(12) yes
N3 C7 . 1.325(12) yes
C3 C4 . 1.379(14) yes
C3 H31 . 0.950 no
C4 C5 . 1.355(14) yes
C4 H41 . 0.950 no
C5 C6 . 1.372(14) yes
C5 H51 . 0.950 no
C6 C7 . 1.394(14) yes
C6 H61 . 0.950 no
C7 H71 . 0.950 no
